data_2225073
loop_
_publ_author_name
'Zhang, Bing-Yu'
'Nie, Jing-Jing'
'Xu, Duan-Jun'

_publ_section_title
;
 Poly[[tris(\m~3~-2-oxidopyridinium-3-carboxylato)manganese(II)sodium(I)]
 monohydrate]
;
_journal_coeditor_code NG2724
_journal_issue 2
_journal_name_full 'Acta Crystallographica Section E'
_journal_page_first m213
_journal_page_last m214
_journal_paper_doi 10.1107/S1600536810002953
_journal_volume 66
_journal_year 2010
_chemical_formula_iupac '[Mn Na (C6 H4 N O3)3], H2 O'
_chemical_formula_moiety 'Na +, C18 H12 Mn1 N3 O9 -, H2 O'
_chemical_formula_sum 'C18 H14 Mn N3 Na O10'
_chemical_formula_weight 510.25
_chemical_name_systematic
;
Poly[[tris(\m~3~-2-oxidopyridinium-3-carboxylato)manganese(II)sodium(I)]
monohydrate]
;
_space_group_IT_number 161
_symmetry_cell_setting trigonal
_symmetry_space_group_name_Hall 'R 3 -2"c'
_symmetry_space_group_name_H-M 'R 3 c :H'
_atom_sites_solution_hydrogens geom
_atom_sites_solution_primary direct
_atom_sites_solution_secondary difmap
_audit_creation_method SHELXL-97
_cell_angle_alpha 90.00
_cell_angle_beta 90.00
_cell_angle_gamma 120.00
_cell_formula_units_Z 6
_cell_length_a 10.1478(18)
_cell_length_b 10.1478
_cell_length_c 37.420(13)
_cell_measurement_reflns_used 1286
_cell_measurement_temperature 294(2)
_cell_measurement_theta_max 25.0
_cell_measurement_theta_min 2.6
_cell_volume 3337.2(13)
_computing_cell_refinement 'PROCESS-AUTO (Rigaku, 1998)'
_computing_data_collection 'PROCESS-AUTO (Rigaku, 1998)'
_computing_data_reduction 'CrystalStructure (Rigaku/MSC, 2002)'
_computing_molecular_graphics 'ORTEP-3 (Farrugia, 1997)'
_computing_publication_material 'WinGX (Farrugia, 1999)'
_computing_structure_refinement 'SHELXL97 (Sheldrick, 2008)'
_computing_structure_solution 'SIR92 (Altomare <i>et al.</i>,  1993)'
_diffrn_ambient_temperature 294(2)
_diffrn_detector_area_resol_mean 10.00
_diffrn_measured_fraction_theta_full 0.985
_diffrn_measured_fraction_theta_max 0.985
_diffrn_measurement_device_type 'Rigaku R-AXIS RAPID IP'
_diffrn_measurement_method '\w scan'
_diffrn_radiation_monochromator graphite
_diffrn_radiation_source 'fine-focus sealed tube'
_diffrn_radiation_type MoK\a
_diffrn_radiation_wavelength 0.71073
_diffrn_reflns_av_R_equivalents 0.0265
_diffrn_reflns_av_sigmaI/netI 0.0252
_diffrn_reflns_limit_h_max 11
_diffrn_reflns_limit_h_min -11
_diffrn_reflns_limit_k_max 11
_diffrn_reflns_limit_k_min -11
_diffrn_reflns_limit_l_max 44
_diffrn_reflns_limit_l_min -44
_diffrn_reflns_number 6825
_diffrn_reflns_theta_full 25.20
_diffrn_reflns_theta_max 25.20
_diffrn_reflns_theta_min 2.56
_diffrn_standards_interval_count 0
_diffrn_standards_interval_time 0
_diffrn_standards_number 0
_exptl_absorpt_coefficient_mu 0.672
_exptl_absorpt_correction_T_max 0.840
_exptl_absorpt_correction_T_min 0.822
_exptl_absorpt_correction_type multi-scan
_exptl_absorpt_process_details '(ABSCOR; Higashi, 1995)'
_exptl_crystal_colour brown
_exptl_crystal_density_diffrn 1.523
_exptl_crystal_density_method 'not measured'
_exptl_crystal_description prism
_exptl_crystal_F_000 1554
_exptl_crystal_size_max 0.33
_exptl_crystal_size_mid 0.28
_exptl_crystal_size_min 0.26
_refine_diff_density_max 0.352
_refine_diff_density_min -0.488
_refine_ls_abs_structure_details 'Flack (1983), 649 Friedel pairs'
_refine_ls_abs_structure_Flack -0.01(3)
_refine_ls_extinction_method none
_refine_ls_goodness_of_fit_ref 1.158
_refine_ls_hydrogen_treatment constr
_refine_ls_matrix_type full
_refine_ls_number_parameters 103
_refine_ls_number_reflns 1315
_refine_ls_number_restraints 1
_refine_ls_restrained_S_all 1.157
_refine_ls_R_factor_all 0.0342
_refine_ls_R_factor_gt 0.0326
_refine_ls_shift/su_max 0.001
_refine_ls_shift/su_mean 0.001
_refine_ls_structure_factor_coef Fsqd
_refine_ls_weighting_details 'calc w=1/[\s^2^(Fo^2^)+(0.0683P)^2^+0.0175P] where P=(Fo^2^+2Fc^2^)/3'
_refine_ls_weighting_scheme calc
_refine_ls_wR_factor_gt 0.0982
_refine_ls_wR_factor_ref 0.0994
_reflns_number_gt 1236
_reflns_number_total 1315
_reflns_threshold_expression I>2\s(I)
_cod_data_source_file ng2724.cif
_cod_data_source_block I
_cod_original_cell_volume 3337.1(15)
_cod_original_sg_symbol_H-M 'R 3 c'
_cod_database_code 2225073
_cod_database_fobs_code 2225073

loop_
_symmetry_equiv_pos_as_xyz
'x, y, z'
'-y, x-y, z'
'-x+y, -x, z'
'-x+y, y, z+1/2'
'x, x-y, z+1/2'
'-y, -x, z+1/2'
'x+2/3, y+1/3, z+1/3'
'-y+2/3, x-y+1/3, z+1/3'
'-x+y+2/3, -x+1/3, z+1/3'
'-x+y+2/3, y+1/3, z+5/6'
'x+2/3, x-y+1/3, z+5/6'
'-y+2/3, -x+1/3, z+5/6'
'x+1/3, y+2/3, z+2/3'
'-y+1/3, x-y+2/3, z+2/3'
'-x+y+1/3, -x+2/3, z+2/3'
'-x+y+1/3, y+2/3, z+7/6'
'x+1/3, x-y+2/3, z+7/6'
'-y+1/3, -x+2/3, z+7/6'

loop_
_atom_site_type_symbol
_atom_site_label
_atom_site_fract_x
_atom_site_fract_y
_atom_site_fract_z
_atom_site_U_iso_or_equiv
_atom_site_adp_type
_atom_site_calc_flag
_atom_site_refinement_flags
_atom_site_occupancy
_atom_site_disorder_assembly
_atom_site_disorder_group
Mn Mn 0.6667 0.3333 0.87519(2) 0.0258(2) Uani d S 1 . .
Na Na1 0.6667 0.3333 0.96375(5) 0.0283(5) Uani d S 1 . .
N N1 0.7336(3) 0.0138(3) 0.93953(7) 0.0401(6) Uani d . 1 . .
H H1N 0.7655 0.0750 0.9589 0.048 Uiso d R 1 . .
O O1 0.4925(3) -0.1044(3) 0.82611(6) 0.0464(6) Uani d . 1 . .
O O2 0.5735(3) 0.1281(3) 0.84538(6) 0.0377(6) Uani d . 1 . .
O O3 0.6999(3) 0.1941(3) 0.91404(6) 0.0425(6) Uani d . 1 . .
C C1 0.5566(3) -0.0028(3) 0.84910(7) 0.0292(6) Uani d . 1 . .
C C2 0.6173(3) -0.0412(3) 0.88206(8) 0.0321(6) Uani d . 1 . .
C C3 0.6828(3) 0.0635(3) 0.91133(8) 0.0293(6) Uani d . 1 . .
C C4 0.7283(6) -0.1207(4) 0.94099(12) 0.0596(12) Uani d . 1 . .
H H4 0.7664 -0.1454 0.9609 0.072 Uiso calc R 1 . .
C C5 0.6677(6) -0.2210(4) 0.91359(12) 0.0689(13) Uani d . 1 . .
H H5 0.6651 -0.3139 0.9141 0.083 Uiso calc R 1 . .
C C6 0.6092(6) -0.1799(4) 0.88440(12) 0.0581(12) Uani d . 1 . .
H H6 0.5631 -0.2494 0.8659 0.070 Uiso calc R 1 . .
O O1W 0.6667 0.3333 0.6735(14) 0.26(3) Uani d SP 0.50 . .
H H1W 0.5895 0.3288 0.6601 0.310 Uiso d PR 0.6667 . .
O O2W 0.6667 0.3333 0.6459(14) 0.30(3) Uani d SP 0.50 . .

loop_
_atom_site_aniso_label
_atom_site_aniso_U_11
_atom_site_aniso_U_22
_atom_site_aniso_U_33
_atom_site_aniso_U_12
_atom_site_aniso_U_13
_atom_site_aniso_U_23
Mn 0.0289(3) 0.0289(3) 0.0195(4) 0.01446(13) 0.000 0.000
Na1 0.0312(7) 0.0312(7) 0.0225(11) 0.0156(4) 0.000 0.000
N1 0.0555(16) 0.0401(14) 0.0283(13) 0.0266(13) -0.0171(12) -0.0075(10)
O1 0.0624(15) 0.0393(12) 0.0297(12) 0.0195(12) -0.0221(12) -0.0113(10)
O2 0.0536(14) 0.0337(13) 0.0250(11) 0.0213(9) -0.0148(10) -0.0030(10)
O3 0.0703(17) 0.0398(13) 0.0283(12) 0.0358(13) -0.0199(12) -0.0107(11)
C1 0.0288(14) 0.0302(16) 0.0235(13) 0.0110(12) -0.0031(12) -0.0034(12)
C2 0.0360(14) 0.0296(14) 0.0269(15) 0.0135(13) -0.0089(12) -0.0046(12)
C3 0.0348(15) 0.0314(15) 0.0238(13) 0.0180(13) -0.0069(11) -0.0005(11)
C4 0.094(3) 0.050(2) 0.044(2) 0.043(2) -0.031(2) -0.0023(17)
C5 0.113(4) 0.042(2) 0.063(2) 0.047(3) -0.041(2) -0.011(2)
C6 0.091(3) 0.0422(19) 0.048(2) 0.038(2) -0.034(2) -0.0189(17)
O1W 0.31(4) 0.31(4) 0.16(4) 0.15(2) 0.000 0.000
O2W 0.34(5) 0.34(5) 0.23(6) 0.17(2) 0.000 0.000

loop_
_atom_type_symbol
_atom_type_description
_atom_type_scat_dispersion_real
_atom_type_scat_dispersion_imag
_atom_type_scat_source
C C 0.0033 0.0016 'International Tables Vol C Tables 4.2.6.8 and 6.1.1.4'
H H 0.0000 0.0000 'International Tables Vol C Tables 4.2.6.8 and 6.1.1.4'
N N 0.0061 0.0033 'International Tables Vol C Tables 4.2.6.8 and 6.1.1.4'
O O 0.0106 0.0060 'International Tables Vol C Tables 4.2.6.8 and 6.1.1.4'
Mn Mn 0.3368 0.7283 'International Tables Vol C Tables 4.2.6.8 and 6.1.1.4'
Na Na 0.0362 0.0249 'International Tables Vol C Tables 4.2.6.8 and 6.1.1.4'

loop_
_geom_angle_atom_site_label_1
_geom_angle_atom_site_label_2
_geom_angle_atom_site_label_3
_geom_angle_site_symmetry_1
_geom_angle_site_symmetry_3
_geom_angle
_geom_angle_publ_flag
O2 Mn O2 . 2_655 94.91(9) ?
O2 Mn O2 . 3_665 94.91(9) ?
O2 Mn O2 2_655 3_665 94.91(9) ?
O2 Mn O3 . . 81.45(8) ?
O2 Mn O3 2_655 . 105.70(10) ?
O2 Mn O3 3_665 . 159.28(9) ?
O2 Mn O3 . 2_655 159.28(9) ?
O2 Mn O3 2_655 2_655 81.45(8) ?
O2 Mn O3 3_665 2_655 105.70(10) ?
O3 Mn O3 . 2_655 79.96(10) ?
O2 Mn O3 . 3_665 105.70(11) ?
O2 Mn O3 2_655 3_665 159.28(9) ?
O2 Mn O3 3_665 3_665 81.45(8) ?
O3 Mn O3 . 3_665 79.96(10) ?
O3 Mn O3 2_655 3_665 79.96(10) ?
O2 Mn Na1 . . 121.71(7) ?
O2 Mn Na1 2_655 . 121.71(7) ?
O2 Mn Na1 3_665 . 121.71(7) ?
O3 Mn Na1 . . 47.89(6) ?
O3 Mn Na1 2_655 . 47.89(7) ?
O3 Mn Na1 3_665 . 47.89(6) ?
O1 Na1 O1 16_654 18_554 100.04(10) ?
O1 Na1 O1 16_654 17_544 100.04(10) ?
O1 Na1 O1 18_554 17_544 100.04(10) ?
O1 Na1 O3 16_654 . 149.83(11) ?
O1 Na1 O3 18_554 . 109.27(10) ?
O1 Na1 O3 17_544 . 82.12(8) ?
O1 Na1 O3 16_654 2_655 82.12(8) ?
O1 Na1 O3 18_554 2_655 149.83(11) ?
O1 Na1 O3 17_544 2_655 109.27(10) ?
O3 Na1 O3 . 2_655 69.00(10) ?
O1 Na1 O3 16_654 3_665 109.27(10) ?
O1 Na1 O3 18_554 3_665 82.12(8) ?
O1 Na1 O3 17_544 3_665 149.83(11) ?
O3 Na1 O3 . 3_665 69.00(10) ?
O3 Na1 O3 2_655 3_665 69.00(10) ?
O1 Na1 Mn 16_654 . 117.77(8) ?
O1 Na1 Mn 18_554 . 117.77(8) ?
O1 Na1 Mn 17_544 . 117.77(8) ?
O3 Na1 Mn . . 40.85(6) ?
O3 Na1 Mn 2_655 . 40.85(6) ?
O3 Na1 Mn 3_665 . 40.85(6) ?
C4 N1 C3 . . 125.0(3) ?
C4 N1 H1N . . 119.0 ?
C3 N1 H1N . . 115.8 ?
C1 O1 Na1 . 10_544 163.8(2) ?
C1 O2 Mn . . 137.3(2) ?
C3 O3 Mn . . 130.64(19) ?
C3 O3 Na1 . . 133.1(2) ?
Mn O3 Na1 . . 91.26(9) ?
O1 C1 O2 . . 122.4(3) ?
O1 C1 C2 . . 117.4(3) ?
O2 C1 C2 . . 120.3(3) ?
C6 C2 C3 . . 118.6(3) ?
C6 C2 C1 . . 119.5(3) ?
C3 C2 C1 . . 121.8(2) ?
O3 C3 N1 . . 116.6(3) ?
O3 C3 C2 . . 127.8(3) ?
N1 C3 C2 . . 115.6(2) ?
N1 C4 C5 . . 120.4(4) ?
N1 C4 H4 . . 119.8 ?
C5 C4 H4 . . 119.8 ?
C4 C5 C6 . . 117.8(3) ?
C4 C5 H5 . . 121.1 ?
C6 C5 H5 . . 121.1 ?
C2 C6 C5 . . 122.5(4) ?
C2 C6 H6 . . 118.7 ?
C5 C6 H6 . . 118.7 ?

loop_
_geom_bond_atom_site_label_1
_geom_bond_atom_site_label_2
_geom_bond_site_symmetry_2
_geom_bond_distance
_geom_bond_publ_flag
Mn O2 . 2.123(3) y
Mn O2 2_655 2.123(3) ?
Mn O2 3_665 2.123(3) ?
Mn O3 . 2.168(2) y
Mn O3 2_655 2.168(2) ?
Mn O3 3_665 2.168(2) ?
Mn Na1 . 3.314(2) ?
Na1 O1 16_654 2.331(2) y
Na1 O1 18_554 2.331(3) ?
Na1 O1 17_544 2.331(2) ?
Na1 O3 . 2.459(3) y
Na1 O3 2_655 2.459(3) ?
Na1 O3 3_665 2.459(3) ?
N1 C4 . 1.339(5) ?
N1 C3 . 1.376(4) ?
N1 H1N . 0.9033 ?
O1 C1 . 1.247(4) ?
O2 C1 . 1.260(4) ?
O3 C3 . 1.251(4) ?
C1 C2 . 1.514(4) ?
C2 C6 . 1.370(4) ?
C2 C3 . 1.437(4) ?
C4 C5 . 1.356(6) ?
C4 H4 . 0.9300 ?
C5 C6 . 1.403(6) ?
C5 H5 . 0.9300 ?
C6 H6 . 0.9300 ?
O1W H1W . 0.9106 ?
O2W H1W . 0.9294 ?

loop_
_geom_hbond_atom_site_label_D
_geom_hbond_atom_site_label_H
_geom_hbond_atom_site_label_A
_geom_hbond_site_symmetry_A
_geom_hbond_distance_DH
_geom_hbond_distance_HA
_geom_hbond_distance_DA
_geom_hbond_angle_DHA
_geom_hbond_publ_flag
N1 H1N O1 17_544 0.90 2.12 2.983(4) 161 y
N1 H1N O2 17_544 0.90 2.37 3.113(4) 140 y
